data_7007753
loop_
_publ_author_name
'Casanova, Massimo'
'Zangrando, Ennio'
'Munini, Fabio'
'Iengo, Elisabetta'
'Alessio, Enzo'

_publ_section_title
;
 fac-[Re(CO)3(dmso-O)3](CF3SO3): a new versatile and efficient Re(I)
 precursor for the preparation of mono and polynuclear compounds
 containing fac-[Re(CO)3]+ fragments.
;
_journal_issue 42
_journal_name_full 'Dalton transactions (Cambridge, England : 2003)'
_journal_page_first 5033
_journal_page_last 5045
_journal_paper_doi 10.1039/b609853c
_journal_year 2006
_chemical_formula_moiety 'C93 H68 Cl N10 O4 Re, 2(C4 H10 O)'
_chemical_formula_sum 'C97 H78 Cl N10 O5 Re'
_chemical_formula_weight 1685.34
_chemical_name_common
;
mer-tricarbonyl-chloro-bis((5-(4'pyridyl)-10,15,20-triphenyl-
porphyrin))--rhenium(i) bis(diethylether) solvate
;
_chemical_name_systematic
;
mer-tricarbonyl-chloro-bis[(5-(4'pyridyl)-10,15,20-triphenyl-porphyrin)]-
-rhenium(I) bis(diethylether) solvate
;
_space_group_IT_number 14
_symmetry_cell_setting monoclinic
_symmetry_space_group_name_Hall '-P 2yab'
_symmetry_space_group_name_H-M 'P 1 21/a 1'
_atom_sites_solution_hydrogens geom
_atom_sites_solution_primary direct
_atom_sites_solution_secondary difmap
_audit_creation_method SHELXL-97
_cell_angle_alpha 90.00
_cell_angle_beta 103.76(3)
_cell_angle_gamma 90.00
_cell_formula_units_Z 4
_cell_length_a 15.559(4)
_cell_length_b 31.546(5)
_cell_length_c 18.352(4)
_cell_measurement_temperature 100(2)
_cell_volume 8749(3)
_computing_cell_refinement 'Denzo (Otwinowski & Minor 1997)'
_computing_data_reduction 'Denzo and Scalepack (Otwinowski & Minor 1997)'
_computing_molecular_graphics 'Ortep3/windows (Farrugia,1997)'
_computing_publication_material 'Wingx 1.70.00 (Farrugia, 1999)'
_computing_structure_refinement 'SHELX97 (Sheldrick, 1998)'
_computing_structure_solution 'SHELX97 (Sheldrick, 1998)'
_diffrn_ambient_temperature 100(2)
_diffrn_measured_fraction_theta_full 0.893
_diffrn_measured_fraction_theta_max 0.893
_diffrn_measurement_device_type 'CCD MarResearch'
_diffrn_radiation_monochromator Si111
_diffrn_radiation_source 'Elettra Synchrotron, Trieste (Italy)'
_diffrn_radiation_type synchrotron
_diffrn_radiation_wavelength 1.0000
_diffrn_reflns_av_R_equivalents 0.0266
_diffrn_reflns_av_sigmaI/netI 0.0374
_diffrn_reflns_limit_h_max 14
_diffrn_reflns_limit_h_min -14
_diffrn_reflns_limit_k_max 31
_diffrn_reflns_limit_k_min -31
_diffrn_reflns_limit_l_max 18
_diffrn_reflns_limit_l_min -18
_diffrn_reflns_number 47924
_diffrn_reflns_theta_full 30.35
_diffrn_reflns_theta_max 30.35
_diffrn_reflns_theta_min 3.31
_exptl_absorpt_coefficient_mu 2.980
_exptl_absorpt_correction_type none
_exptl_crystal_density_diffrn 1.279
_exptl_crystal_density_method 'not measured'
_exptl_crystal_F_000 3448
_exptl_crystal_size_max 0.28
_exptl_crystal_size_mid 0.25
_exptl_crystal_size_min 0.10
_refine_diff_density_max 1.008
_refine_diff_density_min -0.532
_refine_diff_density_rms 0.072
_refine_ls_extinction_method none
_refine_ls_goodness_of_fit_ref 1.054
_refine_ls_hydrogen_treatment constr
_refine_ls_matrix_type full
_refine_ls_number_parameters 965
_refine_ls_number_reflns 8450
_refine_ls_number_restraints 11
_refine_ls_restrained_S_all 1.091
_refine_ls_R_factor_all 0.0666
_refine_ls_R_factor_gt 0.0532
_refine_ls_shift/su_max 0.001
_refine_ls_shift/su_mean 0.000
_refine_ls_structure_factor_coef Fsqd
_refine_ls_weighting_details 'calc w=1/[\s^2^(Fo^2^)+(0.1030P)^2^+14.2200P] where P=(Fo^2^+2Fc^2^)/3'
_refine_ls_weighting_scheme calc
_refine_ls_wR_factor_gt 0.1581
_refine_ls_wR_factor_ref 0.1694
_reflns_number_gt 6610
_reflns_number_total 8450
_reflns_threshold_expression >2sigma(I)
_cod_data_source_file b609853c.txt
_cod_data_source_block 13-rev
_cod_original_sg_symbol_H-M 'P 21/a'
_cod_database_code 7007753

loop_
_symmetry_equiv_pos_as_xyz
'x, y, z'
'-x+1/2, y+1/2, -z'
'-x, -y, -z'
'x-1/2, -y-1/2, z'

loop_
_atom_site_label
_atom_site_type_symbol
_atom_site_fract_x
_atom_site_fract_y
_atom_site_fract_z
_atom_site_U_iso_or_equiv
_atom_site_adp_type
_atom_site_occupancy
_atom_site_symmetry_multiplicity
_atom_site_calc_flag
_atom_site_refinement_flags
_atom_site_disorder_assembly
_atom_site_disorder_group
Re Re 0.01193(2) 0.251298(9) 0.44364(2) 0.0615(2) Uani 1 1 d . . .
Cl1 Cl -0.04119(14) 0.32004(6) 0.37321(13) 0.0766(6) Uani 1 1 d . . .
C1X C -0.0921(6) 0.2170(2) 0.3927(5) 0.067(2) Uani 1 1 d . . .
C2X C -0.0522(6) 0.2660(3) 0.5203(6) 0.074(2) Uani 1 1 d . . .
C3X C 0.0638(6) 0.1978(3) 0.5024(5) 0.065(2) Uani 1 1 d . . .
O1 O -0.1520(4) 0.19535(17) 0.3629(4) 0.0782(16) Uani 1 1 d . . .
O2 O -0.0937(5) 0.27531(18) 0.5648(4) 0.100(2) Uani 1 1 d . . .
O3 O 0.0871(4) 0.1705(2) 0.5313(4) 0.0914(19) Uani 1 1 d . . .
N1 N 0.3221(4) 0.16938(19) 0.1204(4) 0.0623(17) Uani 1 1 d . . .
H1A H 0.3567 0.1861 0.1016 0.075 Uiso 1 1 calc R . .
N2 N 0.4464(4) 0.1573(2) 0.0225(4) 0.0672(17) Uani 1 1 d . . .
N3 N 0.4923(5) 0.25189(18) 0.0342(4) 0.0644(19) Uani 1 1 d . . .
H3A H 0.4510 0.2365 0.0468 0.077 Uiso 1 1 calc R . .
N4 N 0.3619(4) 0.2640(2) 0.1263(4) 0.0629(17) Uani 1 1 d . . .
C1 C 0.2705(5) 0.1816(2) 0.1698(5) 0.063(2) Uani 1 1 d . . .
C2 C 0.2252(5) 0.1443(2) 0.1893(5) 0.067(2) Uani 1 1 d . . .
H2 H 0.1870 0.1437 0.2227 0.080 Uiso 1 1 calc R . .
C3 C 0.2475(6) 0.1098(3) 0.1505(5) 0.075(2) Uani 1 1 d . . .
H3 H 0.2273 0.0814 0.1522 0.090 Uiso 1 1 calc R . .
C4 C 0.3090(5) 0.1257(2) 0.1060(5) 0.064(2) Uani 1 1 d . . .
C5 C 0.3475(6) 0.1003(2) 0.0562(5) 0.075(2) Uani 1 1 d . . .
C6 C 0.4112(6) 0.1155(2) 0.0184(5) 0.070(2) Uani 1 1 d . . .
C7 C 0.4547(6) 0.0899(3) -0.0325(5) 0.076(2) Uani 1 1 d . . .
H7 H 0.4434 0.0610 -0.0458 0.091 Uiso 1 1 calc R . .
C8 C 0.5140(6) 0.1162(3) -0.0561(5) 0.075(2) Uani 1 1 d . . .
H8 H 0.5509 0.1085 -0.0884 0.090 Uiso 1 1 calc R . .
C9 C 0.5097(6) 0.1586(2) -0.0218(5) 0.068(2) Uani 1 1 d . . .
C10 C 0.5621(6) 0.1952(3) -0.0333(5) 0.068(2) Uani 1 1 d . . .
C11 C 0.5541(6) 0.2373(3) -0.0046(5) 0.066(2) Uani 1 1 d . . .
C12 C 0.6140(6) 0.2732(3) -0.0125(5) 0.071(2) Uani 1 1 d . . .
H12 H 0.6625 0.2721 -0.0356 0.085 Uiso 1 1 calc R . .
C13 C 0.5852(6) 0.3087(3) 0.0207(5) 0.072(2) Uani 1 1 d . . .
H13 H 0.6103 0.3363 0.0241 0.086 Uiso 1 1 calc R . .
C14 C 0.5074(5) 0.2952(2) 0.0498(4) 0.064(2) Uani 1 1 d . . .
C15 C 0.4574(5) 0.3220(2) 0.0896(5) 0.066(2) Uani 1 1 d . . .
C16 C 0.3869(5) 0.3075(2) 0.1211(5) 0.063(2) Uani 1 1 d . . .
C17 C 0.3298(6) 0.3340(2) 0.1574(5) 0.070(2) Uani 1 1 d . . .
H17 H 0.3311 0.3640 0.1606 0.084 Uiso 1 1 calc R . .
C18 C 0.2745(6) 0.3076(2) 0.1857(5) 0.071(2) Uani 1 1 d . . .
H18 H 0.2312 0.3160 0.2115 0.085 Uiso 1 1 calc R . .
C19 C 0.2962(6) 0.2631(3) 0.1676(5) 0.067(2) Uani 1 1 d . . .
C20 C 0.2559(5) 0.2251(2) 0.1914(4) 0.058(2) Uani 1 1 d . . .
N5 N 0.5216(5) 0.38300(19) 0.6714(4) 0.0739(19) Uani 1 1 d . . .
N6 N 0.6676(5) 0.44725(19) 0.7254(5) 0.086(2) Uani 1 1 d . . .
H6A H 0.6115 0.4494 0.7019 0.103 Uiso 1 1 calc R . .
N7 N 0.5522(4) 0.51623(19) 0.6468(4) 0.0699(18) Uani 1 1 d . . .
N8 N 0.4042(4) 0.45171(19) 0.5933(4) 0.0705(18) Uani 1 1 d . . .
H8A H 0.4606 0.4495 0.6159 0.085 Uiso 1 1 calc R . .
C21 C 0.4440(6) 0.3584(2) 0.6414(5) 0.075(2) Uani 1 1 d . . .
C22 C 0.4665(7) 0.3133(2) 0.6636(5) 0.082(3) Uani 1 1 d . . .
H22 H 0.4278 0.2897 0.6512 0.099 Uiso 1 1 calc R . .
C23 C 0.5525(6) 0.3119(2) 0.7047(5) 0.078(3) Uani 1 1 d . . .
H23 H 0.5836 0.2872 0.7259 0.094 Uiso 1 1 calc R . .
C24 C 0.5887(6) 0.3558(2) 0.7104(5) 0.078(2) Uani 1 1 d . . .
C25 C 0.6775(6) 0.3675(2) 0.7474(5) 0.081(3) Uani 1 1 d . . .
C26 C 0.7121(6) 0.4101(3) 0.7542(6) 0.088(3) Uani 1 1 d . . .
C27 C 0.8070(6) 0.4207(3) 0.7900(6) 0.097(3) Uani 1 1 d . . .
H27 H 0.8523 0.4016 0.8133 0.116 Uiso 1 1 calc R . .
C28 C 0.8149(7) 0.4642(3) 0.7819(6) 0.100(3) Uani 1 1 d . . .
H28 H 0.8671 0.4804 0.8000 0.120 Uiso 1 1 calc R . .
C29 C 0.7304(6) 0.4809(3) 0.7415(6) 0.084(3) Uani 1 1 d . . .
C30 C 0.7115(6) 0.5248(2) 0.7188(5) 0.076(2) Uani 1 1 d . . .
C31 C 0.6296(6) 0.5408(2) 0.6754(5) 0.072(2) Uani 1 1 d . . .
C32 C 0.6075(6) 0.5858(2) 0.6538(5) 0.072(2) Uani 1 1 d . . .
H32 H 0.6467 0.6093 0.6655 0.086 Uiso 1 1 calc R . .
C33 C 0.5203(6) 0.5874(2) 0.6138(5) 0.076(2) Uani 1 1 d . . .
H33 H 0.4899 0.6122 0.5924 0.091 Uiso 1 1 calc R . .
C34 C 0.4817(6) 0.5441(2) 0.6098(5) 0.070(2) Uani 1 1 d . . .
C35 C 0.3935(5) 0.5321(2) 0.5721(5) 0.067(2) Uani 1 1 d . . .
C36 C 0.3600(5) 0.4896(2) 0.5673(5) 0.069(2) Uani 1 1 d . . .
C37 C 0.2635(6) 0.4791(3) 0.5333(5) 0.082(3) Uani 1 1 d . . .
H37 H 0.2179 0.4985 0.5119 0.098 Uiso 1 1 calc R . .
C38 C 0.2549(6) 0.4353(3) 0.5398(5) 0.081(3) Uani 1 1 d . . .
H38 H 0.2021 0.4193 0.5233 0.097 Uiso 1 1 calc R . .
C39 C 0.3438(6) 0.4180(2) 0.5772(5) 0.072(2) Uani 1 1 d . . .
C40 C 0.3630(6) 0.3741(2) 0.5960(5) 0.070(2) Uani 1 1 d . . .
N11 N 0.0870(4) 0.23865(19) 0.3527(4) 0.0606(18) Uani 1 1 d . . .
N12 N 0.1364(4) 0.28904(18) 0.4974(4) 0.0643(17) Uani 1 1 d . . .
C41 C 0.0577(6) 0.2527(2) 0.2797(5) 0.062(2) Uani 1 1 d . . .
H41 H 0.0005 0.2651 0.2650 0.074 Uiso 1 1 calc R . .
C42 C 0.1098(6) 0.2493(2) 0.2252(5) 0.061(2) Uani 1 1 d . . .
H42 H 0.0871 0.2596 0.1757 0.074 Uiso 1 1 calc R . .
C43 C 0.1959(5) 0.2304(2) 0.2450(5) 0.059(2) Uani 1 1 d . . .
C44 C 0.2245(5) 0.2149(2) 0.3209(5) 0.066(2) Uani 1 1 d . . .
H44 H 0.2805 0.2014 0.3366 0.079 Uiso 1 1 calc R . .
C45 C 0.1692(5) 0.2198(2) 0.3726(5) 0.068(2) Uani 1 1 d . . .
H45 H 0.1900 0.2096 0.4225 0.081 Uiso 1 1 calc R . .
C46 C 0.1747(5) 0.3158(2) 0.4533(5) 0.065(2) Uani 1 1 d . . .
H46 H 0.1503 0.3168 0.4006 0.079 Uiso 1 1 calc R . .
C47 C 0.2499(5) 0.3421(2) 0.4852(5) 0.067(2) Uani 1 1 d . . .
H47 H 0.2751 0.3592 0.4531 0.081 Uiso 1 1 calc R . .
C48 C 0.2870(6) 0.3430(2) 0.5636(5) 0.069(2) Uani 1 1 d . . .
C49 C 0.2488(6) 0.3136(3) 0.6087(5) 0.076(2) Uani 1 1 d . . .
H49 H 0.2732 0.3116 0.6612 0.091 Uiso 1 1 calc R . .
C50 C 0.1756(6) 0.2881(2) 0.5745(5) 0.074(2) Uani 1 1 d . . .
H50 H 0.1517 0.2695 0.6053 0.088 Uiso 1 1 calc R . .
C51 C 0.3129(6) 0.05297(19) 0.0403(5) 0.104(4) Uani 1 1 d G . .
C52 C 0.2454(6) 0.0436(3) -0.0221(5) 0.127(4) Uani 1 1 d G . .
H52 H 0.2202 0.0655 -0.0562 0.153 Uiso 1 1 calc R . .
C53 C 0.2146(5) 0.0023(3) -0.0348(5) 0.155(5) Uani 1 1 d G . .
H53 H 0.1684 -0.0041 -0.0775 0.185 Uiso 1 1 calc R . .
C54 C 0.2514(7) -0.0297(2) 0.0149(7) 0.140(5) Uani 1 1 d G . .
H54 H 0.2304 -0.0580 0.0063 0.168 Uiso 1 1 calc R . .
C55 C 0.3189(8) -0.0204(2) 0.0774(6) 0.171(6) Uani 1 1 d G . .
H55 H 0.3441 -0.0423 0.1114 0.205 Uiso 1 1 calc R . .
C56 C 0.3497(6) 0.0210(3) 0.0901(5) 0.146(5) Uani 1 1 d G . .
H56 H 0.3959 0.0274 0.1328 0.175 Uiso 1 1 calc R . .
C57 C 0.6296(6) 0.1875(2) -0.0801(5) 0.068(2) Uani 1 1 d . . .
C58 C 0.7107(7) 0.1665(4) -0.0509(6) 0.105(3) Uani 1 1 d . . .
H58 H 0.7262 0.1588 0.0007 0.126 Uiso 1 1 calc R . .
C59 C 0.7700(7) 0.1565(4) -0.0974(7) 0.107(3) Uani 1 1 d . . .
H59 H 0.8243 0.1427 -0.0758 0.128 Uiso 1 1 calc R . .
C60 C 0.7501(7) 0.1664(3) -0.1721(6) 0.086(3) Uani 1 1 d . . .
H60 H 0.7885 0.1583 -0.2029 0.103 Uiso 1 1 calc R . .
C61 C 0.6706(9) 0.1893(4) -0.2029(7) 0.122(4) Uani 1 1 d . . .
H61 H 0.6562 0.1971 -0.2543 0.147 Uiso 1 1 calc R . .
C62 C 0.6128(8) 0.2003(4) -0.1559(7) 0.114(4) Uani 1 1 d . . .
H62 H 0.5616 0.2167 -0.1762 0.137 Uiso 1 1 calc R . .
C63 C 0.4817(5) 0.3697(2) 0.0998(5) 0.070(2) Uani 1 1 d . . .
C64 C 0.4828(6) 0.3960(3) 0.0349(6) 0.084(3) Uani 1 1 d . . .
H64 H 0.4663 0.3844 -0.0142 0.101 Uiso 1 1 calc R . .
C65 C 0.5092(7) 0.4402(3) 0.0459(7) 0.101(3) Uani 1 1 d . . .
H65 H 0.5140 0.4570 0.0041 0.121 Uiso 1 1 calc R . .
C66 C 0.5281(7) 0.4585(3) 0.1190(7) 0.098(3) Uani 1 1 d . . .
H66 H 0.5433 0.4877 0.1254 0.118 Uiso 1 1 calc R . .
C67 C 0.5244(6) 0.4339(3) 0.1807(6) 0.083(3) Uani 1 1 d . . .
H67 H 0.5364 0.4464 0.2292 0.100 Uiso 1 1 calc R . .
C68 C 0.5021(6) 0.3890(3) 0.1722(6) 0.075(2) Uani 1 1 d . . .
H68 H 0.5013 0.3724 0.2152 0.090 Uiso 1 1 calc R . .
C69 C 0.3288(6) 0.5668(2) 0.5379(6) 0.075(2) Uani 1 1 d . . .
C70 C 0.2996(7) 0.5704(3) 0.4591(7) 0.094(3) Uani 1 1 d . . .
H70 H 0.3256 0.5523 0.4290 0.113 Uiso 1 1 calc R . .
C71 C 0.2343(8) 0.5992(4) 0.4226(9) 0.125(4) Uani 1 1 d . . .
H71 H 0.2174 0.6018 0.3695 0.150 Uiso 1 1 calc R . .
C72 C 0.1956(8) 0.6242(3) 0.4705(9) 0.116(4) Uani 1 1 d . . .
H72 H 0.1504 0.6434 0.4472 0.139 Uiso 1 1 calc R . .
C73 C 0.2171(8) 0.6230(3) 0.5469(9) 0.119(4) Uani 1 1 d . . .
H73 H 0.1885 0.6409 0.5755 0.143 Uiso 1 1 calc R . .
C74 C 0.2876(7) 0.5926(3) 0.5840(7) 0.103(3) Uani 1 1 d . . .
H74 H 0.3047 0.5904 0.6371 0.123 Uiso 1 1 calc R . .
C75 C 0.7875(6) 0.5572(2) 0.7435(6) 0.072(2) Uani 1 1 d . . .
C76 C 0.8310(7) 0.5737(3) 0.6893(6) 0.093(3) Uani 1 1 d . . .
H76 H 0.8128 0.5644 0.6387 0.112 Uiso 1 1 calc R . .
C77 C 0.9014(7) 0.6039(3) 0.7093(7) 0.096(3) Uani 1 1 d . . .
H77 H 0.9286 0.6148 0.6720 0.116 Uiso 1 1 calc R . .
C78 C 0.9305(6) 0.6173(3) 0.7843(7) 0.085(3) Uani 1 1 d . . .
H78 H 0.9777 0.6370 0.7983 0.102 Uiso 1 1 calc R . .
C79 C 0.8875(6) 0.6007(3) 0.8396(7) 0.092(3) Uani 1 1 d . . .
H79 H 0.9060 0.6097 0.8903 0.111 Uiso 1 1 calc R . .
C80 C 0.8170(6) 0.5706(3) 0.8187(6) 0.078(2) Uani 1 1 d . . .
H80 H 0.7897 0.5596 0.8558 0.094 Uiso 1 1 calc R . .
C81 C 0.7421(6) 0.3309(3) 0.7789(6) 0.080(3) Uani 1 1 d . . .
C82 C 0.7568(6) 0.3177(3) 0.8538(6) 0.082(3) Uani 1 1 d . . .
H82 H 0.7260 0.3315 0.8860 0.098 Uiso 1 1 calc R . .
C83 C 0.8171(6) 0.2838(3) 0.8833(6) 0.082(3) Uani 1 1 d . . .
H83 H 0.8255 0.2751 0.9341 0.098 Uiso 1 1 calc R . .
C84 C 0.8632(7) 0.2638(3) 0.8357(7) 0.091(3) Uani 1 1 d . . .
H84 H 0.9031 0.2414 0.8545 0.109 Uiso 1 1 calc R . .
C85 C 0.8506(7) 0.2770(3) 0.7588(7) 0.098(3) Uani 1 1 d . . .
H85 H 0.8826 0.2639 0.7269 0.117 Uiso 1 1 calc R . .
C86 C 0.7903(7) 0.3096(3) 0.7319(6) 0.094(3) Uani 1 1 d . . .
H86 H 0.7810 0.3180 0.6808 0.113 Uiso 1 1 calc R . .
C92 C 0.9644(11) 0.6059(5) 0.4958(8) 0.161(5) Uiso 1 1 d D . .
C91 C 0.9511(8) 0.6229(4) 0.4134(7) 0.116(4) Uiso 1 1 d D . .
O10 O 0.9176(16) 0.6066(8) 0.3399(11) 0.370(12) Uiso 1 1 d D . .
C93 C 0.9840(16) 0.6110(8) 0.2958(13) 0.218(9) Uiso 1 1 d D . .
C94 C 0.9695(16) 0.5702(8) 0.2606(14) 0.237(9) Uiso 1 1 d D . .
C96 C 0.818(2) 0.4805(12) 0.299(2) 0.344(17) Uiso 1 1 d D . .
C95 C 0.7348(12) 0.5056(6) 0.2573(10) 0.160(5) Uiso 1 1 d D . .
O20 O 0.7492(16) 0.5513(7) 0.2503(15) 0.366(12) Uiso 1 1 d D . .
C97 C 0.6616(17) 0.5577(9) 0.2051(18) 0.288(14) Uiso 1 1 d D . .
C98 C 0.5794(11) 0.5744(5) 0.1800(9) 0.148(5) Uiso 1 1 d D . .

loop_
_atom_site_aniso_label
_atom_site_aniso_U_11
_atom_site_aniso_U_22
_atom_site_aniso_U_33
_atom_site_aniso_U_23
_atom_site_aniso_U_13
_atom_site_aniso_U_12
Re 0.0569(3) 0.0463(3) 0.0844(3) -0.00500(16) 0.0231(2) -0.00301(14)
Cl1 0.0669(15) 0.0617(12) 0.1056(17) -0.0058(11) 0.0291(12) -0.0053(9)
C1X 0.056(6) 0.051(4) 0.096(7) 0.001(4) 0.022(5) 0.006(4)
C2X 0.074(7) 0.050(5) 0.105(7) 0.008(5) 0.038(6) 0.006(4)
C3X 0.070(6) 0.047(5) 0.082(6) -0.012(4) 0.027(5) -0.021(4)
O1 0.068(4) 0.058(3) 0.108(5) -0.003(3) 0.019(3) -0.010(3)
O2 0.133(6) 0.060(4) 0.132(6) 0.017(4) 0.077(5) 0.024(4)
O3 0.082(5) 0.084(5) 0.111(6) -0.016(4) 0.027(4) 0.003(4)
N1 0.054(4) 0.057(4) 0.078(5) -0.001(3) 0.021(3) 0.001(3)
N2 0.065(5) 0.069(4) 0.070(5) 0.001(3) 0.021(4) 0.003(3)
N3 0.056(5) 0.067(5) 0.071(4) 0.004(3) 0.015(4) -0.003(3)
N4 0.061(5) 0.060(4) 0.071(5) 0.002(3) 0.023(4) 0.003(3)
C1 0.059(6) 0.058(5) 0.070(6) 0.000(4) 0.012(4) 0.003(4)
C2 0.060(6) 0.059(5) 0.085(6) -0.001(4) 0.024(4) 0.001(4)
C3 0.070(6) 0.055(5) 0.107(7) 0.001(5) 0.034(5) 0.001(4)
C4 0.060(6) 0.052(5) 0.084(6) -0.006(4) 0.023(4) -0.002(4)
C5 0.070(6) 0.053(5) 0.107(7) -0.005(4) 0.029(5) -0.002(4)
C6 0.069(6) 0.060(5) 0.083(6) -0.008(4) 0.024(5) -0.001(4)
C7 0.069(6) 0.068(5) 0.096(7) -0.022(5) 0.028(5) -0.003(4)
C8 0.070(7) 0.067(5) 0.095(7) -0.014(4) 0.033(5) 0.003(4)
C9 0.067(6) 0.068(5) 0.070(6) -0.002(4) 0.017(4) -0.001(4)
C10 0.067(6) 0.074(6) 0.063(5) 0.000(4) 0.015(4) 0.006(4)
C11 0.057(6) 0.073(5) 0.069(6) 0.000(4) 0.014(4) -0.002(4)
C12 0.058(6) 0.074(6) 0.086(6) 0.005(5) 0.029(5) -0.004(4)
C13 0.067(6) 0.069(5) 0.080(6) 0.006(4) 0.018(5) -0.006(4)
C14 0.059(6) 0.062(5) 0.070(6) 0.006(4) 0.014(4) -0.001(4)
C15 0.059(6) 0.058(5) 0.080(6) 0.012(4) 0.015(4) 0.003(4)
C16 0.055(6) 0.055(5) 0.075(6) 0.007(4) 0.010(4) 0.004(4)
C17 0.069(6) 0.047(4) 0.096(7) 0.004(4) 0.024(5) 0.001(4)
C18 0.069(6) 0.055(5) 0.091(6) -0.004(4) 0.025(5) 0.011(4)
C19 0.069(7) 0.059(5) 0.070(6) -0.002(4) 0.008(5) 0.005(4)
C20 0.048(5) 0.057(5) 0.071(5) -0.001(4) 0.018(4) 0.002(3)
N5 0.069(5) 0.051(4) 0.093(5) -0.009(4) 0.003(4) -0.008(3)
N6 0.070(5) 0.045(4) 0.126(7) 0.004(4) -0.010(4) -0.007(3)
N7 0.070(5) 0.054(4) 0.080(5) -0.005(3) 0.007(4) -0.003(3)
N8 0.055(4) 0.058(4) 0.092(5) -0.005(3) 0.004(3) -0.001(3)
C21 0.077(7) 0.056(5) 0.090(6) -0.005(4) 0.015(5) -0.005(4)
C22 0.094(8) 0.049(5) 0.101(7) -0.001(4) 0.015(6) -0.014(4)
C23 0.077(7) 0.051(5) 0.099(7) 0.005(4) 0.005(5) -0.008(4)
C24 0.079(7) 0.051(5) 0.093(7) 0.000(4) 0.000(5) -0.006(4)
C25 0.082(7) 0.048(5) 0.103(7) 0.006(4) 0.000(5) -0.010(4)
C26 0.072(7) 0.059(6) 0.115(8) 0.000(5) -0.010(5) -0.007(4)
C27 0.075(7) 0.055(5) 0.140(9) 0.011(5) -0.017(6) -0.007(4)
C28 0.085(8) 0.056(6) 0.141(10) 0.005(5) -0.008(6) -0.008(5)
C29 0.074(7) 0.058(5) 0.107(7) 0.010(5) -0.003(5) -0.005(5)
C30 0.079(7) 0.054(5) 0.089(7) -0.002(4) 0.011(5) -0.011(4)
C31 0.072(6) 0.059(5) 0.082(6) -0.006(4) 0.009(5) -0.002(4)
C32 0.081(7) 0.044(4) 0.087(6) 0.008(4) 0.012(5) -0.005(4)
C33 0.078(7) 0.044(4) 0.101(7) -0.006(4) 0.010(5) -0.002(4)
C34 0.076(7) 0.059(5) 0.081(6) -0.005(4) 0.032(5) -0.003(4)
C35 0.058(6) 0.063(5) 0.078(6) -0.008(4) 0.013(4) -0.001(4)
C36 0.063(6) 0.056(5) 0.083(6) -0.013(4) 0.006(4) -0.004(4)
C37 0.082(7) 0.062(6) 0.095(7) -0.011(5) 0.010(5) -0.001(4)
C38 0.078(7) 0.060(6) 0.099(7) -0.016(5) 0.012(5) -0.009(4)
C39 0.070(6) 0.061(5) 0.080(6) -0.012(4) 0.007(5) -0.010(4)
C40 0.073(6) 0.048(4) 0.087(6) -0.005(4) 0.014(5) -0.006(4)
N11 0.048(5) 0.048(3) 0.083(5) -0.005(3) 0.011(4) -0.002(3)
N12 0.061(4) 0.054(4) 0.081(5) -0.008(3) 0.021(4) -0.007(3)
C41 0.046(6) 0.057(5) 0.077(6) -0.006(4) 0.004(5) 0.000(3)
C42 0.053(6) 0.064(5) 0.065(5) -0.009(4) 0.009(4) 0.006(4)
C43 0.065(6) 0.042(4) 0.069(6) -0.005(4) 0.012(4) -0.005(4)
C44 0.043(5) 0.060(5) 0.097(7) -0.002(4) 0.023(5) 0.005(4)
C45 0.057(6) 0.057(5) 0.087(6) 0.003(4) 0.013(5) 0.000(4)
C46 0.060(6) 0.056(4) 0.083(6) -0.008(4) 0.022(4) -0.004(4)
C47 0.062(6) 0.053(4) 0.088(7) -0.003(4) 0.022(5) -0.011(4)
C48 0.073(6) 0.056(5) 0.075(7) -0.010(4) 0.013(5) 0.002(4)
C49 0.080(6) 0.079(5) 0.069(6) -0.006(5) 0.016(5) -0.013(5)
C50 0.083(6) 0.060(5) 0.080(7) -0.002(4) 0.025(5) -0.016(4)
C51 0.130(10) 0.055(5) 0.153(11) -0.005(6) 0.086(8) 0.011(5)
C52 0.113(7) 0.098(7) 0.163(9) -0.031(6) 0.018(7) -0.031(6)
C53 0.149(9) 0.138(8) 0.186(9) -0.031(8) 0.059(7) -0.024(7)
C54 0.157(9) 0.117(7) 0.172(9) -0.013(7) 0.088(7) -0.017(7)
C55 0.212(10) 0.140(9) 0.175(10) 0.003(8) 0.074(8) 0.015(8)
C56 0.196(9) 0.090(7) 0.156(9) -0.002(7) 0.051(7) 0.004(7)
C57 0.066(5) 0.071(5) 0.069(5) 0.004(4) 0.017(4) 0.003(4)
C58 0.090(7) 0.141(7) 0.083(6) 0.011(5) 0.022(5) 0.027(6)
C59 0.088(7) 0.135(7) 0.103(7) 0.015(6) 0.035(5) 0.038(5)
C60 0.085(6) 0.090(5) 0.093(6) 0.003(5) 0.040(5) 0.012(5)
C61 0.124(8) 0.157(8) 0.097(7) 0.018(6) 0.048(6) 0.038(7)
C62 0.100(7) 0.140(7) 0.110(7) 0.019(6) 0.042(6) 0.039(6)
C63 0.060(5) 0.062(4) 0.090(6) 0.004(4) 0.018(4) 0.002(4)
C64 0.080(6) 0.071(5) 0.095(6) 0.010(4) 0.009(5) -0.006(4)
C65 0.102(6) 0.075(6) 0.119(7) 0.029(5) 0.014(5) -0.001(5)
C66 0.094(6) 0.074(5) 0.121(7) 0.008(6) 0.016(5) -0.001(5)
C67 0.071(6) 0.075(5) 0.103(6) -0.016(5) 0.020(5) 0.003(4)
C68 0.071(5) 0.065(5) 0.092(6) 0.000(4) 0.022(4) 0.005(4)
C69 0.068(5) 0.060(4) 0.097(6) -0.010(4) 0.020(5) -0.002(4)
C70 0.082(6) 0.083(5) 0.115(7) 0.017(5) 0.019(5) 0.011(5)
C71 0.105(7) 0.106(7) 0.156(8) 0.012(7) 0.016(6) 0.003(6)
C72 0.102(7) 0.076(6) 0.158(9) 0.005(6) 0.008(7) -0.005(5)
C73 0.101(7) 0.080(6) 0.177(9) -0.043(6) 0.033(7) -0.001(5)
C74 0.085(6) 0.081(5) 0.139(7) -0.029(5) 0.018(5) 0.001(5)
C75 0.069(6) 0.049(4) 0.095(7) 0.008(5) 0.010(5) -0.005(4)
C76 0.097(8) 0.084(6) 0.087(7) 0.008(5) -0.001(6) -0.015(6)
C77 0.093(8) 0.079(6) 0.112(9) 0.026(6) 0.014(6) -0.023(5)
C78 0.063(6) 0.058(5) 0.120(9) 0.003(5) -0.003(6) -0.002(4)
C79 0.083(7) 0.070(6) 0.114(8) -0.021(5) 0.003(6) -0.012(5)
C80 0.072(6) 0.063(5) 0.097(7) -0.011(5) 0.014(5) -0.007(4)
C81 0.072(6) 0.051(5) 0.105(8) 0.002(5) -0.003(5) -0.010(4)
C82 0.083(7) 0.062(5) 0.095(8) -0.001(5) 0.013(5) -0.007(5)
C83 0.074(6) 0.059(5) 0.108(7) 0.007(5) 0.014(5) 0.008(5)
C84 0.076(7) 0.053(5) 0.136(10) 0.002(6) 0.009(7) 0.003(5)
C85 0.105(8) 0.071(6) 0.111(9) -0.008(6) 0.015(6) 0.010(6)
C86 0.119(9) 0.066(6) 0.092(7) -0.003(5) 0.016(6) -0.003(6)

loop_
_atom_type_symbol
_atom_type_description
_atom_type_scat_dispersion_real
_atom_type_scat_dispersion_imag
_atom_type_scat_source
C C 0.0074 0.0035 'International Tables Vol C Tables 4.2.6.8 and 6.1.1.4'
H H 0.0000 0.0000 'International Tables Vol C Tables 4.2.6.8 and 6.1.1.4'
N N 0.0136 0.0070 'International Tables Vol C Tables 4.2.6.8 and 6.1.1.4'
O O 0.0227 0.0128 'International Tables Vol C Tables 4.2.6.8 and 6.1.1.4'
Re Re -7.2020 10.7760 'International Tables Vol C Tables 4.2.6.8 and 6.1.1.4'
Cl Cl 0.2413 0.3112 'International Tables Vol C Tables 4.2.6.8 and 6.1.1.4'

loop_
_geom_angle_atom_site_label_1
_geom_angle_atom_site_label_2
_geom_angle_atom_site_label_3
_geom_angle
_geom_angle_site_symmetry_1
_geom_angle_site_symmetry_3
_geom_angle_publ_flag
C2X Re C1X 88.2(4) . . ?
C2X Re C3X 91.2(3) . . ?
C1X Re C3X 88.5(3) . . ?
C2X Re N12 95.2(3) . . ?
C1X Re N12 176.5(3) . . ?
C3X Re N12 90.8(3) . . ?
C2X Re N11 176.4(3) . . ?
C1X Re N11 93.6(3) . . ?
C3X Re N11 92.0(3) . . ?
N12 Re N11 83.0(2) . . ?
C2X Re Cl1 90.2(2) . . ?
C1X Re Cl1 95.4(2) . . ?
C3X Re Cl1 175.8(2) . . ?
N12 Re Cl1 85.14(17) . . ?
N11 Re Cl1 86.50(17) . . ?
O1 C1X Re 177.5(6) . . ?
O2 C2X Re 177.6(8) . . ?
O3 C3X Re 177.5(8) . . ?
C1 N1 C4 108.2(6) . . ?
C9 N2 C6 107.9(6) . . ?
C11 N3 C14 108.7(7) . . ?
C19 N4 C16 107.2(6) . . ?
N1 C1 C20 125.9(7) . . ?
N1 C1 C2 108.7(6) . . ?
C20 C1 C2 125.1(7) . . ?
C3 C2 C1 108.2(7) . . ?
C2 C3 C4 106.9(7) . . ?
N1 C4 C5 126.6(7) . . ?
N1 C4 C3 108.1(6) . . ?
C5 C4 C3 125.3(7) . . ?
C6 C5 C4 124.3(7) . . ?
C6 C5 C51 118.1(7) . . ?
C4 C5 C51 117.5(7) . . ?
N2 C6 C5 126.2(7) . . ?
N2 C6 C7 107.7(7) . . ?
C5 C6 C7 126.1(7) . . ?
C8 C7 C6 107.7(7) . . ?
C7 C8 C9 107.8(7) . . ?
N2 C9 C10 126.5(7) . . ?
N2 C9 C8 108.8(7) . . ?
C10 C9 C8 124.7(8) . . ?
C11 C10 C9 125.1(8) . . ?
C11 C10 C57 118.8(7) . . ?
C9 C10 C57 116.1(7) . . ?
N3 C11 C10 128.0(7) . . ?
N3 C11 C12 108.5(7) . . ?
C10 C11 C12 123.5(8) . . ?
C13 C12 C11 107.1(8) . . ?
C12 C13 C14 107.2(7) . . ?
N3 C14 C15 125.6(7) . . ?
N3 C14 C13 108.4(7) . . ?
C15 C14 C13 126.0(7) . . ?
C16 C15 C14 124.7(7) . . ?
C16 C15 C63 116.7(7) . . ?
C14 C15 C63 118.6(7) . . ?
C15 C16 N4 125.3(7) . . ?
C15 C16 C17 126.7(7) . . ?
N4 C16 C17 107.9(7) . . ?
C18 C17 C16 108.7(7) . . ?
C17 C18 C19 106.7(8) . . ?
N4 C19 C20 126.4(7) . . ?
N4 C19 C18 109.3(7) . . ?
C20 C19 C18 124.3(8) . . ?
C1 C20 C19 125.4(8) . . ?
C1 C20 C43 116.1(6) . . ?
C19 C20 C43 118.4(6) . . ?
C24 N5 C21 108.7(6) . . ?
C26 N6 C29 107.0(7) . . ?
C31 N7 C34 108.9(6) . . ?
C36 N8 C39 109.0(6) . . ?
C40 C21 N5 125.9(7) . . ?
C40 C21 C22 127.2(7) . . ?
N5 C21 C22 106.9(7) . . ?
C23 C22 C21 108.3(7) . . ?
C22 C23 C24 108.2(7) . . ?
N5 C24 C25 126.7(7) . . ?
N5 C24 C23 108.0(7) . . ?
C25 C24 C23 125.3(8) . . ?
C24 C25 C26 125.3(8) . . ?
C24 C25 C81 116.8(7) . . ?
C26 C25 C81 117.8(8) . . ?
N6 C26 C25 127.3(8) . . ?
N6 C26 C27 109.0(7) . . ?
C25 C26 C27 123.5(8) . . ?
C28 C27 C26 106.0(8) . . ?
C27 C28 C29 108.7(8) . . ?
N6 C29 C28 109.3(7) . . ?
N6 C29 C30 124.6(8) . . ?
C28 C29 C30 126.0(8) . . ?
C31 C30 C29 126.0(7) . . ?
C31 C30 C75 116.7(7) . . ?
C29 C30 C75 117.3(8) . . ?
N7 C31 C30 125.5(7) . . ?
N7 C31 C32 107.4(7) . . ?
C30 C31 C32 127.1(7) . . ?
C33 C32 C31 108.0(7) . . ?
C32 C33 C34 109.2(7) . . ?
C35 C34 N7 126.7(7) . . ?
C35 C34 C33 126.7(8) . . ?
N7 C34 C33 106.5(7) . . ?
C34 C35 C36 124.8(7) . . ?
C34 C35 C69 118.1(7) . . ?
C36 C35 C69 117.0(7) . . ?
N8 C36 C35 129.3(7) . . ?
N8 C36 C37 108.1(6) . . ?
C35 C36 C37 122.5(7) . . ?
C38 C37 C36 106.6(8) . . ?
C37 C38 C39 107.7(7) . . ?
N8 C39 C40 126.1(7) . . ?
N8 C39 C38 108.6(7) . . ?
C40 C39 C38 125.3(7) . . ?
C21 C40 C39 125.2(7) . . ?
C21 C40 C48 119.8(7) . . ?
C39 C40 C48 115.0(7) . . ?
C45 N11 C41 117.8(7) . . ?
C45 N11 Re 118.9(6) . . ?
C41 N11 Re 122.9(5) . . ?
C46 N12 C50 117.1(7) . . ?
C46 N12 Re 119.9(6) . . ?
C50 N12 Re 123.0(5) . . ?
N11 C41 C42 122.8(7) . . ?
C43 C42 C41 120.3(8) . . ?
C42 C43 C44 116.2(7) . . ?
C42 C43 C20 124.3(7) . . ?
C44 C43 C20 119.4(7) . . ?
C45 C44 C43 120.5(7) . . ?
N11 C45 C44 122.4(8) . . ?
N12 C46 C47 122.0(8) . . ?
C48 C47 C46 121.3(8) . . ?
C47 C48 C49 116.1(7) . . ?
C47 C48 C40 119.6(7) . . ?
C49 C48 C40 124.3(8) . . ?
C50 C49 C48 120.2(8) . . ?
N12 C50 C49 123.2(7) . . ?
C52 C51 C56 120.0 . . ?
C52 C51 C5 120.5(7) . . ?
C56 C51 C5 119.5(7) . . ?
C51 C52 C53 120.0 . . ?
C54 C53 C52 120.0 . . ?
C55 C54 C53 120.0 . . ?
C56 C55 C54 120.0 . . ?
C55 C56 C51 120.0 . . ?
C62 C57 C58 116.5(8) . . ?
C62 C57 C10 121.2(8) . . ?
C58 C57 C10 122.2(8) . . ?
C57 C58 C59 121.4(10) . . ?
C60 C59 C58 121.5(9) . . ?
C59 C60 C61 118.7(9) . . ?
C60 C61 C62 119.6(10) . . ?
C57 C62 C61 122.0(10) . . ?
C68 C63 C64 118.4(8) . . ?
C68 C63 C15 121.3(7) . . ?
C64 C63 C15 120.3(8) . . ?
C65 C64 C63 119.4(9) . . ?
C66 C65 C64 120.6(10) . . ?
C67 C66 C65 120.1(9) . . ?
C66 C67 C68 120.8(9) . . ?
C63 C68 C67 120.6(8) . . ?
C70 C69 C74 118.6(9) . . ?
C70 C69 C35 120.2(8) . . ?
C74 C69 C35 120.7(9) . . ?
C71 C70 C69 124.1(11) . . ?
C70 C71 C72 115.3(13) . . ?
C73 C72 C71 126.0(12) . . ?
C72 C73 C74 117.4(11) . . ?
C69 C74 C73 118.7(11) . . ?
C80 C75 C76 118.3(8) . . ?
C80 C75 C30 122.2(8) . . ?
C76 C75 C30 119.5(8) . . ?
C75 C76 C77 121.6(10) . . ?
C78 C77 C76 119.9(10) . . ?
C77 C78 C79 118.9(9) . . ?
C80 C79 C78 120.4(9) . . ?
C75 C80 C79 120.8(9) . . ?
C82 C81 C86 117.6(8) . . ?
C82 C81 C25 121.8(9) . . ?
C86 C81 C25 120.5(9) . . ?
C81 C82 C83 121.9(9) . . ?
C84 C83 C82 118.8(10) . . ?
C83 C84 C85 120.7(9) . . ?
C86 C85 C84 118.9(10) . . ?
C85 C86 C81 122.1(10) . . ?
O10 C91 C92 136.4(16) . . ?
C91 O10 C93 110.1(19) . . ?
C94 C93 O10 96(2) . . ?
O20 C95 C96 115(2) . . ?
C97 O20 C95 92.6(18) . . ?
C98 C97 O20 160(3) . . ?

loop_
_geom_bond_atom_site_label_1
_geom_bond_atom_site_label_2
_geom_bond_distance
_geom_bond_site_symmetry_2
_geom_bond_publ_flag
Re C2X 1.964(10) . ?
Re C1X 1.986(9) . ?
Re C3X 2.061(11) . ?
Re N12 2.288(6) . ?
Re N11 2.288(7) . ?
Re Cl1 2.559(2) . ?
C1X O1 1.180(9) . ?
C2X O2 1.193(10) . ?
C3X O3 1.032(9) . ?
N1 C1 1.400(10) . ?
N1 C4 1.410(9) . ?
N2 C9 1.419(10) . ?
N2 C6 1.422(10) . ?
N3 C11 1.404(11) . ?
N3 C14 1.404(9) . ?
N4 C19 1.411(11) . ?
N4 C16 1.437(10) . ?
C1 C20 1.461(11) . ?
C1 C2 1.462(11) . ?
C2 C3 1.388(11) . ?
C3 C4 1.485(11) . ?
C4 C5 1.447(11) . ?
C5 C6 1.423(12) . ?
C5 C51 1.591(10) . ?
C6 C7 1.509(12) . ?
C7 C8 1.383(12) . ?
C8 C9 1.488(11) . ?
C9 C10 1.457(11) . ?
C10 C11 1.444(12) . ?
C10 C57 1.525(12) . ?
C11 C12 1.495(12) . ?
C12 C13 1.400(12) . ?
C13 C14 1.496(11) . ?
C14 C15 1.458(12) . ?
C15 C16 1.431(11) . ?
C15 C63 1.552(11) . ?
C16 C17 1.487(11) . ?
C17 C18 1.384(12) . ?
C18 C19 1.499(11) . ?
C19 C20 1.466(12) . ?
C20 C43 1.518(11) . ?
N5 C24 1.410(11) . ?
N5 C21 1.429(10) . ?
N6 C26 1.398(10) . ?
N6 C29 1.423(11) . ?
N7 C31 1.423(10) . ?
N7 C34 1.444(10) . ?
N8 C36 1.403(10) . ?
N8 C39 1.404(10) . ?
C21 C40 1.424(12) . ?
C21 C22 1.498(11) . ?
C22 C23 1.373(12) . ?
C23 C24 1.488(11) . ?
C24 C25 1.435(12) . ?
C25 C26 1.444(11) . ?
C25 C81 1.550(12) . ?
C26 C27 1.503(12) . ?
C27 C28 1.389(12) . ?
C28 C29 1.446(12) . ?
C29 C30 1.457(12) . ?
C30 C31 1.425(12) . ?
C30 C75 1.547(12) . ?
C31 C32 1.494(11) . ?
C32 C33 1.382(11) . ?
C33 C34 1.486(11) . ?
C34 C35 1.433(11) . ?
C35 C36 1.433(11) . ?
C35 C69 1.519(12) . ?
C36 C37 1.520(12) . ?
C37 C38 1.396(12) . ?
C38 C39 1.494(12) . ?
C39 C40 1.441(11) . ?
C40 C48 1.542(11) . ?
N11 C45 1.379(10) . ?
N11 C41 1.381(11) . ?
N12 C46 1.397(10) . ?
N12 C50 1.403(10) . ?
C41 C42 1.434(13) . ?
C42 C43 1.430(11) . ?
C43 C44 1.443(11) . ?
C44 C45 1.434(11) . ?
C46 C47 1.440(11) . ?
C47 C48 1.417(11) . ?
C48 C49 1.461(12) . ?
C49 C50 1.413(11) . ?
C51 C52 1.3900 . ?
C51 C56 1.3900 . ?
C52 C53 1.3900 . ?
C53 C54 1.3900 . ?
C54 C55 1.3900 . ?
C55 C56 1.3900 . ?
C57 C62 1.411(13) . ?
C57 C58 1.413(13) . ?
C58 C59 1.433(15) . ?
C59 C60 1.368(14) . ?
C60 C61 1.427(15) . ?
C61 C62 1.429(15) . ?
C63 C68 1.426(12) . ?
C63 C64 1.456(12) . ?
C64 C65 1.453(13) . ?
C65 C66 1.426(14) . ?
C66 C67 1.387(14) . ?
C67 C68 1.457(12) . ?
C69 C70 1.412(13) . ?
C69 C74 1.432(13) . ?
C70 C71 1.409(15) . ?
C71 C72 1.416(18) . ?
C72 C73 1.363(16) . ?
C73 C74 1.494(16) . ?
C75 C80 1.411(12) . ?
C75 C76 1.428(13) . ?
C76 C77 1.432(13) . ?
C77 C78 1.410(14) . ?
C78 C79 1.440(14) . ?
C79 C80 1.432(12) . ?
C81 C82 1.402(13) . ?
C81 C86 1.438(14) . ?
C82 C83 1.441(12) . ?
C83 C84 1.404(14) . ?
C84 C85 1.439(15) . ?
C85 C86 1.400(14) . ?
C92 C91 1.570(14) . ?
C91 O10 1.421(15) . ?
O10 C93 1.463(15) . ?
C93 C94 1.433(17) . ?
C96 C95 1.558(19) . ?
C95 O20 1.469(15) . ?
O20 C97 1.431(15) . ?
C97 C98 1.359(18) . ?

loop_
_geom_torsion_atom_site_label_1
_geom_torsion_atom_site_label_2
_geom_torsion_atom_site_label_3
_geom_torsion_atom_site_label_4
_geom_torsion
_geom_torsion_site_symmetry_1
_geom_torsion_site_symmetry_2
_geom_torsion_site_symmetry_3
_geom_torsion_site_symmetry_4
_geom_torsion_publ_flag
C2X Re C1X O1 -117(17) . . . . ?
C3X Re C1X O1 -25(17) . . . . ?
N12 Re C1X O1 54(20) . . . . ?
N11 Re C1X O1 66(17) . . . . ?
Cl1 Re C1X O1 153(17) . . . . ?
C1X Re C2X O2 -51(18) . . . . ?
C3X Re C2X O2 -139(18) . . . . ?
N12 Re C2X O2 130(18) . . . . ?
N11 Re C2X O2 69(20) . . . . ?
Cl1 Re C2X O2 44(18) . . . . ?
C2X Re C3X O3 67(20) . . . . ?
C1X Re C3X O3 -21(20) . . . . ?
N12 Re C3X O3 163(20) . . . . ?
N11 Re C3X O3 -114(20) . . . . ?
Cl1 Re C3X O3 177(100) . . . . ?
C4 N1 C1 C20 -171.6(8) . . . . ?
C4 N1 C1 C2 1.8(9) . . . . ?
N1 C1 C2 C3 -1.4(9) . . . . ?
C20 C1 C2 C3 172.0(8) . . . . ?
C1 C2 C3 C4 0.5(9) . . . . ?
C1 N1 C4 C5 178.1(8) . . . . ?
C1 N1 C4 C3 -1.5(9) . . . . ?
C2 C3 C4 N1 0.6(9) . . . . ?
C2 C3 C4 C5 -178.9(8) . . . . ?
N1 C4 C5 C6 5.3(14) . . . . ?
C3 C4 C5 C6 -175.2(8) . . . . ?
N1 C4 C5 C51 -171.8(8) . . . . ?
C3 C4 C5 C51 7.7(13) . . . . ?
C9 N2 C6 C5 178.3(8) . . . . ?
C9 N2 C6 C7 -0.8(9) . . . . ?
C4 C5 C6 N2 -0.5(15) . . . . ?
C51 C5 C6 N2 176.6(8) . . . . ?
C4 C5 C6 C7 178.5(8) . . . . ?
C51 C5 C6 C7 -4.4(13) . . . . ?
N2 C6 C7 C8 0.7(10) . . . . ?
C5 C6 C7 C8 -178.4(9) . . . . ?
C6 C7 C8 C9 -0.3(10) . . . . ?
C6 N2 C9 C10 -179.8(8) . . . . ?
C6 N2 C9 C8 0.7(9) . . . . ?
C7 C8 C9 N2 -0.2(10) . . . . ?
C7 C8 C9 C10 -179.8(8) . . . . ?
N2 C9 C10 C11 -4.0(13) . . . . ?
C8 C9 C10 C11 175.4(8) . . . . ?
N2 C9 C10 C57 176.5(7) . . . . ?
C8 C9 C10 C57 -4.0(12) . . . . ?
C14 N3 C11 C10 -178.5(8) . . . . ?
C14 N3 C11 C12 1.7(9) . . . . ?
C9 C10 C11 N3 -4.8(14) . . . . ?
C57 C10 C11 N3 174.6(8) . . . . ?
C9 C10 C11 C12 175.0(8) . . . . ?
C57 C10 C11 C12 -5.6(12) . . . . ?
N3 C11 C12 C13 -1.2(9) . . . . ?
C10 C11 C12 C13 179.0(8) . . . . ?
C11 C12 C13 C14 0.2(9) . . . . ?
C11 N3 C14 C15 -179.7(7) . . . . ?
C11 N3 C14 C13 -1.5(9) . . . . ?
C12 C13 C14 N3 0.8(9) . . . . ?
C12 C13 C14 C15 178.9(8) . . . . ?
N3 C14 C15 C16 2.1(13) . . . . ?
C13 C14 C15 C16 -175.7(7) . . . . ?
N3 C14 C15 C63 -178.3(7) . . . . ?
C13 C14 C15 C63 3.9(12) . . . . ?
C14 C15 C16 N4 8.0(13) . . . . ?
C63 C15 C16 N4 -171.6(7) . . . . ?
C14 C15 C16 C17 -175.3(8) . . . . ?
C63 C15 C16 C17 5.1(12) . . . . ?
C19 N4 C16 C15 174.0(7) . . . . ?
C19 N4 C16 C17 -3.3(8) . . . . ?
C15 C16 C17 C18 -175.3(8) . . . . ?
N4 C16 C17 C18 1.9(9) . . . . ?
C16 C17 C18 C19 0.1(9) . . . . ?
C16 N4 C19 C20 -175.2(7) . . . . ?
C16 N4 C19 C18 3.4(9) . . . . ?
C17 C18 C19 N4 -2.2(10) . . . . ?
C17 C18 C19 C20 176.4(8) . . . . ?
N1 C1 C20 C19 -2.9(13) . . . . ?
C2 C1 C20 C19 -175.3(8) . . . . ?
N1 C1 C20 C43 179.0(7) . . . . ?
C2 C1 C20 C43 6.7(11) . . . . ?
N4 C19 C20 C1 -6.7(13) . . . . ?
C18 C19 C20 C1 174.9(8) . . . . ?
N4 C19 C20 C43 171.3(7) . . . . ?
C18 C19 C20 C43 -7.1(12) . . . . ?
C24 N5 C21 C40 -177.5(9) . . . . ?
C24 N5 C21 C22 -0.5(10) . . . . ?
C40 C21 C22 C23 177.3(9) . . . . ?
N5 C21 C22 C23 0.4(10) . . . . ?
C21 C22 C23 C24 -0.2(11) . . . . ?
C21 N5 C24 C25 178.5(9) . . . . ?
C21 N5 C24 C23 0.4(10) . . . . ?
C22 C23 C24 N5 -0.1(11) . . . . ?
C22 C23 C24 C25 -178.2(9) . . . . ?
N5 C24 C25 C26 3.5(16) . . . . ?
C23 C24 C25 C26 -178.7(10) . . . . ?
N5 C24 C25 C81 -173.3(9) . . . . ?
C23 C24 C25 C81 4.5(15) . . . . ?
C29 N6 C26 C25 -175.8(10) . . . . ?
C29 N6 C26 C27 0.0(11) . . . . ?
C24 C25 C26 N6 -1.5(18) . . . . ?
C81 C25 C26 N6 175.3(10) . . . . ?
C24 C25 C26 C27 -176.7(10) . . . . ?
C81 C25 C26 C27 0.1(15) . . . . ?
N6 C26 C27 C28 0.9(12) . . . . ?
C25 C26 C27 C28 176.8(10) . . . . ?
C26 C27 C28 C29 -1.4(13) . . . . ?
C26 N6 C29 C28 -0.8(12) . . . . ?
C26 N6 C29 C30 178.0(10) . . . . ?
C27 C28 C29 N6 1.4(13) . . . . ?
C27 C28 C29 C30 -177.4(10) . . . . ?
N6 C29 C30 C31 -2.3(16) . . . . ?
C28 C29 C30 C31 176.3(10) . . . . ?
N6 C29 C30 C75 178.2(9) . . . . ?
C28 C29 C30 C75 -3.2(15) . . . . ?
C34 N7 C31 C30 176.6(8) . . . . ?
C34 N7 C31 C32 -1.5(9) . . . . ?
C29 C30 C31 N7 -0.1(15) . . . . ?
C75 C30 C31 N7 179.4(8) . . . . ?
C29 C30 C31 C32 177.6(9) . . . . ?
C75 C30 C31 C32 -2.9(14) . . . . ?
N7 C31 C32 C33 -0.1(10) . . . . ?
C30 C31 C32 C33 -178.2(9) . . . . ?
C31 C32 C33 C34 1.6(10) . . . . ?
C31 N7 C34 C35 178.7(8) . . . . ?
C31 N7 C34 C33 2.5(9) . . . . ?
C32 C33 C34 C35 -178.8(8) . . . . ?
C32 C33 C34 N7 -2.5(10) . . . . ?
N7 C34 C35 C36 2.1(13) . . . . ?
C33 C34 C35 C36 177.5(8) . . . . ?
N7 C34 C35 C69 179.0(8) . . . . ?
C33 C34 C35 C69 -5.6(13) . . . . ?
C39 N8 C36 C35 178.8(9) . . . . ?
C39 N8 C36 C37 1.1(9) . . . . ?
C34 C35 C36 N8 -3.5(14) . . . . ?
C69 C35 C36 N8 179.6(8) . . . . ?
C34 C35 C36 C37 173.9(8) . . . . ?
C69 C35 C36 C37 -3.1(12) . . . . ?
N8 C36 C37 C38 -0.8(10) . . . . ?
C35 C36 C37 C38 -178.6(8) . . . . ?
C36 C37 C38 C39 0.1(10) . . . . ?
C36 N8 C39 C40 -178.9(8) . . . . ?
C36 N8 C39 C38 -1.0(10) . . . . ?
C37 C38 C39 N8 0.5(10) . . . . ?
C37 C38 C39 C40 178.5(9) . . . . ?
N5 C21 C40 C39 -4.8(15) . . . . ?
C22 C21 C40 C39 178.8(9) . . . . ?
N5 C21 C40 C48 176.0(8) . . . . ?
C22 C21 C40 C48 -0.3(14) . . . . ?
N8 C39 C40 C21 7.6(15) . . . . ?
C38 C39 C40 C21 -170.0(9) . . . . ?
N8 C39 C40 C48 -173.2(8) . . . . ?
C38 C39 C40 C48 9.2(13) . . . . ?
C2X Re N11 C45 118(5) . . . . ?
C1X Re N11 C45 -121.8(5) . . . . ?
C3X Re N11 C45 -33.2(5) . . . . ?
N12 Re N11 C45 57.4(5) . . . . ?
Cl1 Re N11 C45 142.9(5) . . . . ?
C2X Re N11 C41 -55(5) . . . . ?
C1X Re N11 C41 64.6(6) . . . . ?
C3X Re N11 C41 153.2(6) . . . . ?
N12 Re N11 C41 -116.2(5) . . . . ?
Cl1 Re N11 C41 -30.7(5) . . . . ?
C2X Re N12 C46 -132.7(6) . . . . ?
C1X Re N12 C46 56(5) . . . . ?
C3X Re N12 C46 136.0(6) . . . . ?
N11 Re N12 C46 44.1(5) . . . . ?
Cl1 Re N12 C46 -42.9(5) . . . . ?
C2X Re N12 C50 44.5(6) . . . . ?
C1X Re N12 C50 -126(5) . . . . ?
C3X Re N12 C50 -46.8(6) . . . . ?
N11 Re N12 C50 -138.6(6) . . . . ?
Cl1 Re N12 C50 134.3(6) . . . . ?
C45 N11 C41 C42 -1.5(10) . . . . ?
Re N11 C41 C42 172.1(5) . . . . ?
N11 C41 C42 C43 0.6(10) . . . . ?
C41 C42 C43 C44 1.0(9) . . . . ?
C41 C42 C43 C20 179.6(6) . . . . ?
C1 C20 C43 C42 -111.4(8) . . . . ?
C19 C20 C43 C42 70.4(9) . . . . ?
C1 C20 C43 C44 67.1(9) . . . . ?
C19 C20 C43 C44 -111.0(8) . . . . ?
C42 C43 C44 C45 -1.7(10) . . . . ?
C20 C43 C44 C45 179.7(6) . . . . ?
C41 N11 C45 C44 0.8(10) . . . . ?
Re N11 C45 C44 -173.1(5) . . . . ?
C43 C44 C45 N11 0.8(11) . . . . ?
C50 N12 C46 C47 -1.2(10) . . . . ?
Re N12 C46 C47 176.2(5) . . . . ?
N12 C46 C47 C48 -2.0(11) . . . . ?
C46 C47 C48 C49 4.3(11) . . . . ?
C46 C47 C48 C40 -175.5(7) . . . . ?
C21 C40 C48 C47 -125.0(9) . . . . ?
C39 C40 C48 C47 55.8(10) . . . . ?
C21 C40 C48 C49 55.3(12) . . . . ?
C39 C40 C48 C49 -124.0(9) . . . . ?
C47 C48 C49 C50 -3.6(12) . . . . ?
C40 C48 C49 C50 176.1(7) . . . . ?
C46 N12 C50 C49 1.9(11) . . . . ?
Re N12 C50 C49 -175.5(6) . . . . ?
C48 C49 C50 N12 0.6(13) . . . . ?
C6 C5 C51 C52 -83.0(9) . . . . ?
C4 C5 C51 C52 94.3(9) . . . . ?
C6 C5 C51 C56 98.1(9) . . . . ?
C4 C5 C51 C56 -84.6(9) . . . . ?
C56 C51 C52 C53 0.0 . . . . ?
C5 C51 C52 C53 -178.9(7) . . . . ?
C51 C52 C53 C54 0.0 . . . . ?
C52 C53 C54 C55 0.0 . . . . ?
C53 C54 C55 C56 0.0 . . . . ?
C54 C55 C56 C51 0.0 . . . . ?
C52 C51 C56 C55 0.0 . . . . ?
C5 C51 C56 C55 178.9(7) . . . . ?
C11 C10 C57 C62 -77.3(11) . . . . ?
C9 C10 C57 C62 102.1(10) . . . . ?
C11 C10 C57 C58 104.3(10) . . . . ?
C9 C10 C57 C58 -76.2(11) . . . . ?
C62 C57 C58 C59 -3.7(15) . . . . ?
C10 C57 C58 C59 174.8(9) . . . . ?
C57 C58 C59 C60 -0.8(17) . . . . ?
C58 C59 C60 C61 3.4(17) . . . . ?
C59 C60 C61 C62 -1.6(18) . . . . ?
C58 C57 C62 C61 5.5(16) . . . . ?
C10 C57 C62 C61 -173.0(10) . . . . ?
C60 C61 C62 C57 -3.1(19) . . . . ?
C16 C15 C63 C68 53.9(10) . . . . ?
C14 C15 C63 C68 -125.7(8) . . . . ?
C16 C15 C63 C64 -125.3(8) . . . . ?
C14 C15 C63 C64 55.1(11) . . . . ?
C68 C63 C64 C65 3.4(12) . . . . ?
C15 C63 C64 C65 -177.5(8) . . . . ?
C63 C64 C65 C66 -4.3(14) . . . . ?
C64 C65 C66 C67 2.3(15) . . . . ?
C65 C66 C67 C68 0.6(14) . . . . ?
C64 C63 C68 C67 -0.5(12) . . . . ?
C15 C63 C68 C67 -179.7(7) . . . . ?
C66 C67 C68 C63 -1.5(13) . . . . ?
C34 C35 C69 C70 111.0(9) . . . . ?
C36 C35 C69 C70 -71.9(11) . . . . ?
C34 C35 C69 C74 -77.5(11) . . . . ?
C36 C35 C69 C74 99.7(10) . . . . ?
C74 C69 C70 C71 2.6(15) . . . . ?
C35 C69 C70 C71 174.4(10) . . . . ?
C69 C70 C71 C72 -2.4(17) . . . . ?
C70 C71 C72 C73 1.3(18) . . . . ?
C71 C72 C73 C74 -0.5(18) . . . . ?
C70 C69 C74 C73 -1.6(14) . . . . ?
C35 C69 C74 C73 -173.3(8) . . . . ?
C72 C73 C74 C69 0.6(15) . . . . ?
C31 C30 C75 C80 108.6(10) . . . . ?
C29 C30 C75 C80 -71.9(11) . . . . ?
C31 C30 C75 C76 -72.8(11) . . . . ?
C29 C30 C75 C76 106.7(10) . . . . ?
C80 C75 C76 C77 -1.6(13) . . . . ?
C30 C75 C76 C77 179.8(8) . . . . ?
C75 C76 C77 C78 1.3(15) . . . . ?
C76 C77 C78 C79 -0.9(14) . . . . ?
C77 C78 C79 C80 0.7(13) . . . . ?
C76 C75 C80 C79 1.4(12) . . . . ?
C30 C75 C80 C79 180.0(8) . . . . ?
C78 C79 C80 C75 -0.9(13) . . . . ?
C24 C25 C81 C82 -94.7(11) . . . . ?
C26 C25 C81 C82 88.2(11) . . . . ?
C24 C25 C81 C86 86.1(11) . . . . ?
C26 C25 C81 C86 -91.0(11) . . . . ?
C86 C81 C82 C83 -0.6(12) . . . . ?
C25 C81 C82 C83 -179.8(8) . . . . ?
C81 C82 C83 C84 0.8(13) . . . . ?
C82 C83 C84 C85 0.1(13) . . . . ?
C83 C84 C85 C86 -1.1(14) . . . . ?
C84 C85 C86 C81 1.3(14) . . . . ?
C82 C81 C86 C85 -0.5(13) . . . . ?
C25 C81 C86 C85 178.7(8) . . . . ?
C92 C91 O10 C93 -125(2) . . . . ?
C91 O10 C93 C94 138(2) . . . . ?
C96 C95 O20 C97 175(2) . . . . ?
C95 O20 C97 C98 130(8) . . . . ?
